data_7108218
loop_
_publ_author_name
'Arijit Mallick'
'Tanay Kundu'
'Rahul Banerjee'

_publ_section_title
;
 Correlation between coordinated water content and proton conductivity in
 Ca-BTC-based metal-organic frameworks
;
_journal_name_full Chem.Commun.
_journal_page_first 8829
_journal_paper_doi 10.1039/c2cc34006b
_journal_volume 48
_journal_year 2012
_chemical_formula_moiety 'C26 H28 Ca3 N2 O16'
_chemical_formula_sum 'C26 H28 Ca3 N2 O16'
_chemical_formula_weight 744.74
_chemical_name_common Ca-BTC-DMA
_chemical_name_systematic
;
?
;
_space_group_IT_number 15
_symmetry_cell_setting monoclinic
_symmetry_space_group_name_Hall '-C 2yc'
_symmetry_space_group_name_H-M 'C 1 2/c 1'
_atom_sites_solution_hydrogens geom
_atom_sites_solution_primary direct
_atom_sites_solution_secondary difmap
_audit_creation_method SHELXL-97
_cell_angle_alpha 90.00
_cell_angle_beta 111.514(7)
_cell_angle_gamma 90.00
_cell_formula_units_Z 4
_cell_length_a 16.552(7)
_cell_length_b 10.961(5)
_cell_length_c 18.691(11)
_cell_measurement_temperature 293(2)
_cell_volume 3155(3)
_computing_cell_refinement 'Bruker SMART'
_computing_data_collection 'Bruker SMART'
_computing_data_reduction 'Bruker SMART'
_computing_molecular_graphics 'Bruker SHELXTL'
_computing_publication_material 'Bruker SHELXTL'
_computing_structure_refinement 'Bruker SHELXTL'
_computing_structure_solution 'Bruker SHELXTL'
_diffrn_ambient_temperature 293(2)
_diffrn_measured_fraction_theta_full 0.98
_diffrn_measured_fraction_theta_max 0.98
_diffrn_radiation_monochromator graphite
_diffrn_radiation_source 'fine-focus sealed tube'
_diffrn_radiation_type MoK\a
_diffrn_radiation_wavelength 0.71073
_diffrn_reflns_av_R_equivalents 0.1230
_diffrn_reflns_av_sigmaI/netI 0.0991
_diffrn_reflns_limit_h_max 21
_diffrn_reflns_limit_h_min -21
_diffrn_reflns_limit_k_max 13
_diffrn_reflns_limit_k_min -14
_diffrn_reflns_limit_l_max 24
_diffrn_reflns_limit_l_min -23
_diffrn_reflns_number 17703
_diffrn_reflns_theta_full 27.82
_diffrn_reflns_theta_max 27.82
_diffrn_reflns_theta_min 2.28
_exptl_absorpt_coefficient_mu 0.602
_exptl_absorpt_correction_T_max 0.914
_exptl_absorpt_correction_T_min 0.872
_exptl_absorpt_correction_type multi-scan
_exptl_absorpt_process_details 'Blessing, Acta Cryst. (1995) A51 33-58'
_exptl_crystal_colour colorless
_exptl_crystal_density_diffrn 1.568
_exptl_crystal_density_method 'not measured'
_exptl_crystal_description Block
_exptl_crystal_F_000 1544
_exptl_crystal_size_max 0.25
_exptl_crystal_size_mid 0.19
_exptl_crystal_size_min 0.15
_refine_diff_density_max 0.768
_refine_diff_density_min -0.787
_refine_diff_density_rms 0.110
_refine_ls_extinction_method none
_refine_ls_goodness_of_fit_ref 1.597
_refine_ls_hydrogen_treatment constr
_refine_ls_matrix_type full
_refine_ls_number_parameters 216
_refine_ls_number_reflns 3696
_refine_ls_number_restraints 0
_refine_ls_restrained_S_all 1.597
_refine_ls_R_factor_all 0.0869
_refine_ls_R_factor_gt 0.0742
_refine_ls_shift/su_max 0.027
_refine_ls_shift/su_mean 0.001
_refine_ls_structure_factor_coef Fsqd
_refine_ls_weighting_details 'calc w=1/[\s^2^(Fo^2^)+(0.0100P)^2^+0.0000P] where P=(Fo^2^+2Fc^2^)/3'
_refine_ls_weighting_scheme calc
_refine_ls_wR_factor_gt 0.1613
_refine_ls_wR_factor_ref 0.1651
_reflns_number_gt 3207
_reflns_number_total 3737
_reflns_threshold_expression >2sigma(I)
_cod_data_source_file c2cc34006b.txt
_cod_data_source_block Ca-BTC-DMA
_cod_original_sg_symbol_H-M 'C 2/c'
_cod_database_code 7108218

loop_
_symmetry_equiv_pos_as_xyz
'x, y, z'
'-x, y, -z+1/2'
'x+1/2, y+1/2, z'
'-x+1/2, y+1/2, -z+1/2'
'-x, -y, -z'
'x, -y, z-1/2'
'-x+1/2, -y+1/2, -z'
'x+1/2, -y+1/2, z-1/2'

loop_
_atom_site_label
_atom_site_type_symbol
_atom_site_fract_x
_atom_site_fract_y
_atom_site_fract_z
_atom_site_U_iso_or_equiv
_atom_site_adp_type
_atom_site_occupancy
_atom_site_symmetry_multiplicity
_atom_site_calc_flag
_atom_site_refinement_flags
Ca1 Ca 0.0000 0.45626(8) -0.2500 0.0120(2) Uani 1 2 d S
Ca2 Ca 0.14554(4) 0.59582(6) -0.04872(4) 0.0145(2) Uani 1 1 d .
O2 O 0.00100(15) 0.6054(2) -0.16148(13) 0.0185(5) Uani 1 1 d .
O3 O 0.00891(15) 0.6999(2) -0.05503(13) 0.0201(5) Uani 1 1 d .
O4 O -0.35523(14) 0.9791(2) -0.17152(13) 0.0172(5) Uani 1 1 d .
O5 O -0.23893(16) 0.9775(2) -0.06533(13) 0.0255(6) Uani 1 1 d .
O6 O -0.29960(18) 0.8958(2) -0.41576(15) 0.0296(6) Uani 1 1 d .
O7 O 0.0819(2) 0.4122(2) -0.02966(16) 0.0364(7) Uani 1 1 d .
H7 H 0.0576 0.3931 -0.0065 0.055 Uiso 1 1 d R
H7A H 0.0563 0.3788 -0.0727 0.055 Uiso 1 1 d R
O8 O -0.00366(18) 0.2952(2) -0.17025(15) 0.0296(6) Uani 1 1 d .
O9 O -0.19381(17) 0.7658(2) -0.40978(14) 0.0262(6) Uani 1 1 d .
N1 N 0.0587(2) 0.1169(3) -0.1218(2) 0.0352(8) Uani 1 1 d .
C1 C -0.1354(2) 0.7575(3) -0.25027(18) 0.0152(7) Uani 1 1 d .
H1 H -0.1047 0.7151 -0.2752 0.018 Uiso 1 1 calc R
C2 C -0.1086(2) 0.7524(3) -0.17077(18) 0.0152(7) Uani 1 1 d .
C3 C -0.22814(19) 0.8825(3) -0.17587(18) 0.0132(7) Uani 1 1 d .
C4 C -0.0283(2) 0.6807(3) -0.12630(19) 0.0159(7) Uani 1 1 d .
C5 C -0.15404(19) 0.8159(3) -0.13337(17) 0.0126(6) Uani 1 1 d .
H5 H -0.1352 0.8140 -0.0800 0.015 Uiso 1 1 calc R
C6 C -0.2767(2) 0.9503(3) -0.13462(19) 0.0153(7) Uani 1 1 d .
C7 C -0.2359(2) 0.8290(3) -0.37936(19) 0.0184(7) Uani 1 1 d .
C8 C -0.2548(2) 0.8872(3) -0.25525(19) 0.0155(7) Uani 1 1 d .
H8 H -0.3041 0.9315 -0.2836 0.019 Uiso 1 1 calc R
C9 C -0.2081(2) 0.8259(3) -0.29293(18) 0.0155(7) Uani 1 1 d .
C10 C -0.0092(3) 0.1869(3) -0.1494(2) 0.0321(9) Uani 1 1 d .
C11 C -0.0954(3) 0.1391(5) -0.1533(5) 0.086(3) Uani 1 1 d .
H11A H -0.0958 0.1320 -0.1023 0.129 Uiso 1 1 calc R
H11B H -0.1052 0.0603 -0.1775 0.129 Uiso 1 1 calc R
H11C H -0.1404 0.1941 -0.1828 0.129 Uiso 1 1 calc R
C12 C 0.1431(3) 0.1602(4) -0.1173(4) 0.0579(15) Uani 1 1 d .
H12A H 0.1360 0.2174 -0.1581 0.087 Uiso 1 1 calc R
H12B H 0.1775 0.0924 -0.1223 0.087 Uiso 1 1 calc R
H12C H 0.1719 0.1995 -0.0686 0.087 Uiso 1 1 calc R
C13 C 0.0552(3) -0.0082(4) -0.0936(3) 0.0494(14) Uani 1 1 d .
H13A H 0.0038 -0.0174 -0.0817 0.074 Uiso 1 1 calc R
H13B H 0.1055 -0.0226 -0.0481 0.074 Uiso 1 1 calc R
H13C H 0.0540 -0.0659 -0.1326 0.074 Uiso 1 1 calc R

loop_
_atom_site_aniso_label
_atom_site_aniso_U_11
_atom_site_aniso_U_22
_atom_site_aniso_U_33
_atom_site_aniso_U_23
_atom_site_aniso_U_13
_atom_site_aniso_U_12
Ca1 0.0097(4) 0.0112(4) 0.0157(5) 0.000 0.0054(3) 0.000
Ca2 0.0133(3) 0.0177(4) 0.0144(3) 0.0013(3) 0.0074(3) 0.0042(2)
O2 0.0186(12) 0.0227(13) 0.0166(12) -0.0010(10) 0.0091(10) 0.0086(10)
O3 0.0183(12) 0.0251(13) 0.0168(12) -0.0016(10) 0.0065(10) 0.0088(10)
O4 0.0089(11) 0.0223(12) 0.0218(12) -0.0018(10) 0.0071(9) 0.0033(9)
O5 0.0200(13) 0.0377(15) 0.0180(13) -0.0064(11) 0.0058(10) 0.0118(11)
O6 0.0302(15) 0.0377(16) 0.0187(13) 0.0043(11) 0.0062(11) 0.0099(12)
O7 0.057(2) 0.0306(15) 0.0263(15) -0.0004(12) 0.0213(14) -0.0153(14)
O8 0.0372(16) 0.0167(13) 0.0358(15) 0.0086(11) 0.0143(13) -0.0014(11)
O9 0.0375(15) 0.0280(14) 0.0172(12) -0.0049(10) 0.0148(11) 0.0025(11)
N1 0.0312(19) 0.0218(17) 0.050(2) 0.0039(15) 0.0122(17) -0.0022(14)
C1 0.0168(16) 0.0155(16) 0.0177(16) 0.0009(13) 0.0114(13) 0.0043(12)
C2 0.0130(16) 0.0161(16) 0.0185(16) -0.0010(13) 0.0080(13) 0.0014(12)
C3 0.0072(14) 0.0166(16) 0.0176(16) 0.0005(12) 0.0065(12) -0.0001(11)
C4 0.0154(16) 0.0169(16) 0.0190(16) 0.0015(13) 0.0105(13) 0.0024(13)
C5 0.0100(15) 0.0173(16) 0.0122(15) 0.0006(12) 0.0060(12) 0.0009(12)
C6 0.0140(16) 0.0143(16) 0.0206(17) 0.0016(13) 0.0100(13) 0.0032(12)
C7 0.0225(18) 0.0163(16) 0.0166(16) -0.0007(13) 0.0075(14) -0.0035(13)
C8 0.0122(16) 0.0141(16) 0.0203(17) 0.0002(13) 0.0060(13) 0.0015(11)
C9 0.0148(16) 0.0158(16) 0.0166(16) 0.0010(13) 0.0066(13) -0.0002(12)
C10 0.035(2) 0.0212(19) 0.038(2) 0.0042(17) 0.0102(18) -0.0015(16)
C11 0.033(3) 0.037(3) 0.186(8) 0.045(4) 0.038(4) 0.004(2)
C12 0.032(3) 0.038(3) 0.107(5) 0.017(3) 0.028(3) 0.003(2)
C13 0.038(3) 0.022(2) 0.076(4) 0.016(2) 0.006(2) 0.0034(18)

loop_
_atom_type_symbol
_atom_type_description
_atom_type_scat_dispersion_real
_atom_type_scat_dispersion_imag
_atom_type_scat_source
C C 0.0033 0.0016 'International Tables Vol C Tables 4.2.6.8 and 6.1.1.4'
H H 0.0000 0.0000 'International Tables Vol C Tables 4.2.6.8 and 6.1.1.4'
Ca Ca 0.2262 0.3064 'International Tables Vol C Tables 4.2.6.8 and 6.1.1.4'
N N 0.0061 0.0033 'International Tables Vol C Tables 4.2.6.8 and 6.1.1.4'
O O 0.0106 0.0060 'International Tables Vol C Tables 4.2.6.8 and 6.1.1.4'

loop_
_geom_angle_atom_site_label_1
_geom_angle_atom_site_label_2
_geom_angle_atom_site_label_3
_geom_angle
_geom_angle_site_symmetry_1
_geom_angle_site_symmetry_3
O4 Ca1 O4 167.62(12) 4_444 3_545
O4 Ca1 O2 74.79(8) 4_444 2_554
O4 Ca1 O2 96.35(9) 3_545 2_554
O4 Ca1 O2 96.35(9) 4_444 .
O4 Ca1 O2 74.79(8) 3_545 .
O2 Ca1 O2 90.50(13) 2_554 .
O4 Ca1 O8 102.92(9) 4_444 .
O4 Ca1 O8 86.57(9) 3_545 .
O2 Ca1 O8 175.03(9) 2_554 .
O2 Ca1 O8 94.16(10) . .
O4 Ca1 O8 86.57(9) 4_444 2_554
O4 Ca1 O8 102.92(9) 3_545 2_554
O2 Ca1 O8 94.16(10) 2_554 2_554
O2 Ca1 O8 175.03(9) . 2_554
O8 Ca1 O8 81.24(14) . 2_554
O4 Ca1 Ca2 39.57(6) 4_444 2_554
O4 Ca1 Ca2 133.43(6) 3_545 2_554
O2 Ca1 Ca2 37.56(6) 2_554 2_554
O2 Ca1 Ca2 104.37(7) . 2_554
O8 Ca1 Ca2 138.87(7) . 2_554
O8 Ca1 Ca2 80.43(7) 2_554 2_554
O4 Ca1 Ca2 133.43(6) 4_444 .
O4 Ca1 Ca2 39.57(6) 3_545 .
O2 Ca1 Ca2 104.37(7) 2_554 .
O2 Ca1 Ca2 37.56(6) . .
O8 Ca1 Ca2 80.44(7) . .
O8 Ca1 Ca2 138.87(7) 2_554 .
Ca2 Ca1 Ca2 134.50(4) 2_554 .
O9 Ca2 O6 106.59(9) 2_554 8_566
O9 Ca2 O7 169.57(9) 2_554 .
O6 Ca2 O7 83.84(10) 8_566 .
O9 Ca2 O5 90.13(10) 2_554 3_545
O6 Ca2 O5 98.13(9) 8_566 3_545
O7 Ca2 O5 88.83(10) . 3_545
O9 Ca2 O3 92.02(9) 2_554 .
O6 Ca2 O3 91.41(9) 8_566 .
O7 Ca2 O3 87.13(10) . .
O5 Ca2 O3 169.18(8) 3_545 .
O9 Ca2 O2 91.44(9) 2_554 .
O6 Ca2 O2 140.11(9) 8_566 .
O7 Ca2 O2 79.86(9) . .
O5 Ca2 O2 117.53(8) 3_545 .
O3 Ca2 O2 51.83(8) . .
O9 Ca2 O4 89.47(9) 2_554 3_545
O6 Ca2 O4 146.40(9) 8_566 3_545
O7 Ca2 O4 81.76(9) . 3_545
O5 Ca2 O4 51.51(7) 3_545 3_545
O3 Ca2 O4 117.89(7) . 3_545
O2 Ca2 O4 66.06(8) . 3_545
O9 Ca2 C4 88.55(10) 2_554 .
O6 Ca2 C4 117.20(10) 8_566 .
O7 Ca2 C4 86.11(10) . .
O5 Ca2 C4 143.45(9) 3_545 .
O3 Ca2 C4 26.15(8) . .
O2 Ca2 C4 26.09(8) . .
O4 Ca2 C4 91.95(8) 3_545 .
O9 Ca2 C6 88.80(10) 2_554 3_545
O6 Ca2 C6 122.76(10) 8_566 3_545
O7 Ca2 C6 85.81(10) . 3_545
O5 Ca2 C6 25.45(9) 3_545 3_545
O3 Ca2 C6 143.98(9) . 3_545
O2 Ca2 C6 92.15(9) . 3_545
O4 Ca2 C6 26.10(8) 3_545 3_545
C4 Ca2 C6 118.00(10) . 3_545
O9 Ca2 C7 87.78(9) 2_554 8_566
O6 Ca2 C7 19.81(9) 8_566 8_566
O7 Ca2 C7 102.63(10) . 8_566
O5 Ca2 C7 92.21(9) 3_545 8_566
O3 Ca2 C7 98.46(9) . 8_566
O2 Ca2 C7 150.25(8) . 8_566
O4 Ca2 C7 143.62(8) 3_545 8_566
C4 Ca2 C7 124.21(9) . 8_566
C6 Ca2 C7 117.55(10) 3_545 8_566
O9 Ca2 Ca1 99.21(7) 2_554 .
O6 Ca2 Ca1 154.03(7) 8_566 .
O7 Ca2 Ca1 70.35(7) . .
O5 Ca2 Ca1 84.55(6) 3_545 .
O3 Ca2 Ca1 84.64(6) . .
O2 Ca2 Ca1 33.77(5) . .
O4 Ca2 Ca1 34.27(5) 3_545 .
C4 Ca2 Ca1 59.69(7) . .
C6 Ca2 Ca1 59.76(7) 3_545 .
C7 Ca2 Ca1 172.28(6) 8_566 .
O9 Ca2 H7A 152.7 2_554 .
O6 Ca2 H7A 100.7 8_566 .
O7 Ca2 H7A 16.9 . .
O5 Ca2 H7A 85.3 3_545 .
O3 Ca2 H7A 88.0 . .
O2 Ca2 H7A 67.3 . .
O4 Ca2 H7A 66.7 3_545 .
C4 Ca2 H7A 79.5 . .
C6 Ca2 H7A 75.7 3_545 .
C7 Ca2 H7A 119.2 8_566 .
Ca1 Ca2 H7A 53.6 . .
C4 O2 Ca1 158.6(2) . .
C4 O2 Ca2 91.13(19) . .
Ca1 O2 Ca2 108.67(9) . .
C4 O3 Ca2 93.27(19) . .
C6 O4 Ca1 158.8(2) . 3_455
C6 O4 Ca2 88.30(19) . 3_455
Ca1 O4 Ca2 106.16(8) 3_455 3_455
C6 O5 Ca2 98.15(19) . 3_455
C7 O6 Ca2 121.6(2) . 8_465
Ca2 O7 H7 135.8 . .
Ca2 O7 H7A 108.8 . .
H7 O7 H7A 104.5 . .
C10 O8 Ca1 158.9(3) . .
C7 O9 Ca2 158.3(2) . 2_554
C10 N1 C12 120.2(3) . .
C10 N1 C13 123.2(4) . .
C12 N1 C13 116.5(3) . .
C2 C1 C9 120.3(3) . .
C2 C1 H1 119.8 . .
C9 C1 H1 119.8 . .
C1 C2 C5 120.0(3) . .
C1 C2 C4 118.9(3) . .
C5 C2 C4 121.0(3) . .
C8 C3 C5 119.7(3) . .
C8 C3 C6 120.8(3) . .
C5 C3 C6 119.4(3) . .
O2 C4 O3 121.8(3) . .
O2 C4 C2 119.0(3) . .
O3 C4 C2 119.1(3) . .
O2 C4 Ca2 62.79(17) . .
O3 C4 Ca2 60.58(16) . .
C2 C4 Ca2 165.9(2) . .
C2 C5 C3 120.1(3) . .
C2 C5 H5 120.0 . .
C3 C5 H5 120.0 . .
O5 C6 O4 121.9(3) . .
O5 C6 C3 119.5(3) . .
O4 C6 C3 118.7(3) . .
O5 C6 Ca2 56.40(17) . 3_455
O4 C6 Ca2 65.60(17) . 3_455
C3 C6 Ca2 174.1(2) . 3_455
O9 C7 O6 124.7(3) . .
O9 C7 C9 118.0(3) . .
O6 C7 C9 117.3(3) . .
O9 C7 Ca2 86.2(2) . 8_465
O6 C7 Ca2 38.54(16) . 8_465
C9 C7 Ca2 155.7(2) . 8_465
C3 C8 C9 120.4(3) . .
C3 C8 H8 119.8 . .
C9 C8 H8 119.8 . .
C1 C9 C8 119.5(3) . .
C1 C9 C7 119.0(3) . .
C8 C9 C7 121.4(3) . .
O8 C10 N1 121.8(4) . .
O8 C10 C11 119.3(4) . .
N1 C10 C11 118.8(4) . .
C10 C11 H11A 109.5 . .
C10 C11 H11B 109.5 . .
H11A C11 H11B 109.5 . .
C10 C11 H11C 109.5 . .
H11A C11 H11C 109.5 . .
H11B C11 H11C 109.5 . .
N1 C12 H12A 109.5 . .
N1 C12 H12B 109.5 . .
H12A C12 H12B 109.5 . .
N1 C12 H12C 109.5 . .
H12A C12 H12C 109.5 . .
H12B C12 H12C 109.5 . .
N1 C13 H13A 109.5 . .
N1 C13 H13B 109.5 . .
H13A C13 H13B 109.5 . .
N1 C13 H13C 109.5 . .
H13A C13 H13C 109.5 . .
H13B C13 H13C 109.5 . .

loop_
_geom_bond_atom_site_label_1
_geom_bond_atom_site_label_2
_geom_bond_distance
_geom_bond_site_symmetry_2
Ca1 O4 2.319(2) 4_444
Ca1 O4 2.319(2) 3_545
Ca1 O2 2.321(2) 2_554
Ca1 O2 2.321(2) .
Ca1 O8 2.325(3) .
Ca1 O8 2.325(3) 2_554
Ca1 Ca2 3.9559(18) 2_554
Ca1 Ca2 3.9559(18) .
Ca2 O9 2.273(3) 2_554
Ca2 O6 2.314(3) 8_566
Ca2 O7 2.358(3) .
Ca2 O5 2.423(3) 3_545
Ca2 O3 2.497(2) .
Ca2 O2 2.545(3) .
Ca2 O4 2.624(3) 3_545
Ca2 C4 2.862(3) .
Ca2 C6 2.880(3) 3_545
Ca2 C7 3.161(4) 8_566
Ca2 H7A 2.7486 .
O2 C4 1.258(4) .
O3 C4 1.263(4) .
O4 C6 1.267(4) .
O4 Ca1 2.319(2) 3_455
O4 Ca2 2.624(3) 3_455
O5 C6 1.250(4) .
O5 Ca2 2.423(3) 3_455
O6 C7 1.259(4) .
O6 Ca2 2.314(3) 8_465
O7 H7 0.7227 .
O7 H7A 0.8436 .
O8 C10 1.263(4) .
O9 C7 1.257(4) .
O9 Ca2 2.273(3) 2_554
N1 C10 1.301(5) .
N1 C12 1.450(5) .
N1 C13 1.478(5) .
C1 C2 1.387(5) .
C1 C9 1.393(4) .
C1 H1 0.9300 .
C2 C5 1.387(4) .
C2 C4 1.504(4) .
C3 C8 1.385(5) .
C3 C5 1.398(4) .
C3 C6 1.499(4) .
C5 H5 0.9300 .
C6 Ca2 2.880(3) 3_455
C7 C9 1.509(5) .
C7 Ca2 3.161(4) 8_465
C8 C9 1.394(5) .
C8 H8 0.9300 .
C10 C11 1.496(6) .
C11 H11A 0.9600 .
C11 H11B 0.9600 .
C11 H11C 0.9600 .
C12 H12A 0.9600 .
C12 H12B 0.9600 .
C12 H12C 0.9600 .
C13 H13A 0.9600 .
C13 H13B 0.9600 .
C13 H13C 0.9600 .

loop_
_geom_torsion_atom_site_label_1
_geom_torsion_atom_site_label_2
_geom_torsion_atom_site_label_3
_geom_torsion_atom_site_label_4
_geom_torsion
_geom_torsion_site_symmetry_1
_geom_torsion_site_symmetry_4
O4 Ca1 Ca2 O9 -89.74(11) 4_444 2_554
O4 Ca1 Ca2 O9 75.24(12) 3_545 2_554
O2 Ca1 Ca2 O9 -7.23(10) 2_554 2_554
O2 Ca1 Ca2 O9 -78.65(13) . 2_554
O8 Ca1 Ca2 O9 171.48(10) . 2_554
O8 Ca1 Ca2 O9 106.81(13) 2_554 2_554
Ca2 Ca1 Ca2 O9 -33.65(7) 2_554 2_554
O4 Ca1 Ca2 O6 83.62(19) 4_444 8_566
O4 Ca1 Ca2 O6 -111.40(19) 3_545 8_566
O2 Ca1 Ca2 O6 166.12(18) 2_554 8_566
O2 Ca1 Ca2 O6 94.7(2) . 8_566
O8 Ca1 Ca2 O6 -15.16(18) . 8_566
O8 Ca1 Ca2 O6 -79.8(2) 2_554 8_566
Ca2 Ca1 Ca2 O6 139.70(17) 2_554 8_566
O4 Ca1 Ca2 O7 90.31(12) 4_444 .
O4 Ca1 Ca2 O7 -104.71(12) 3_545 .
O2 Ca1 Ca2 O7 172.82(10) 2_554 .
O2 Ca1 Ca2 O7 101.40(13) . .
O8 Ca1 Ca2 O7 -8.47(11) . .
O8 Ca1 Ca2 O7 -73.14(14) 2_554 .
Ca2 Ca1 Ca2 O7 146.40(8) 2_554 .
O4 Ca1 Ca2 O5 -178.99(10) 4_444 3_545
O4 Ca1 Ca2 O5 -14.01(11) 3_545 3_545
O2 Ca1 Ca2 O5 -96.48(9) 2_554 3_545
O2 Ca1 Ca2 O5 -167.90(12) . 3_545
O8 Ca1 Ca2 O5 82.23(10) . 3_545
O8 Ca1 Ca2 O5 17.56(13) 2_554 3_545
Ca2 Ca1 Ca2 O5 -122.90(7) 2_554 3_545
O4 Ca1 Ca2 O3 1.45(10) 4_444 .
O4 Ca1 Ca2 O3 166.43(11) 3_545 .
O2 Ca1 Ca2 O3 83.96(9) 2_554 .
O2 Ca1 Ca2 O3 12.53(11) . .
O8 Ca1 Ca2 O3 -97.33(9) . .
O8 Ca1 Ca2 O3 -162.01(12) 2_554 .
Ca2 Ca1 Ca2 O3 57.54(6) 2_554 .
O4 Ca1 Ca2 O2 -11.09(12) 4_444 .
O4 Ca1 Ca2 O2 153.89(14) 3_545 .
O2 Ca1 Ca2 O2 71.42(16) 2_554 .
O8 Ca1 Ca2 O2 -109.87(13) . .
O8 Ca1 Ca2 O2 -174.54(14) 2_554 .
Ca2 Ca1 Ca2 O2 45.00(10) 2_554 .
O4 Ca1 Ca2 O4 -164.98(14) 4_444 3_545
O2 Ca1 Ca2 O4 -82.47(11) 2_554 3_545
O2 Ca1 Ca2 O4 -153.89(14) . 3_545
O8 Ca1 Ca2 O4 96.24(12) . 3_545
O8 Ca1 Ca2 O4 31.56(14) 2_554 3_545
Ca2 Ca1 Ca2 O4 -108.89(9) 2_554 3_545
O4 Ca1 Ca2 C4 -6.89(11) 4_444 .
O4 Ca1 Ca2 C4 158.09(12) 3_545 .
O2 Ca1 Ca2 C4 75.62(10) 2_554 .
O2 Ca1 Ca2 C4 4.20(13) . .
O8 Ca1 Ca2 C4 -105.67(11) . .
O8 Ca1 Ca2 C4 -170.35(13) 2_554 .
Ca2 Ca1 Ca2 C4 49.20(8) 2_554 .
O4 Ca1 Ca2 C6 -172.89(11) 4_444 3_545
O4 Ca1 Ca2 C6 -7.91(12) 3_545 3_545
O2 Ca1 Ca2 C6 -90.38(10) 2_554 3_545
O2 Ca1 Ca2 C6 -161.80(13) . 3_545
O8 Ca1 Ca2 C6 88.33(11) . 3_545
O8 Ca1 Ca2 C6 23.65(13) 2_554 3_545
Ca2 Ca1 Ca2 C6 -116.80(8) 2_554 3_545
O4 Ca1 Ca2 C7 115.5(5) 4_444 8_566
O4 Ca1 Ca2 C7 -79.5(5) 3_545 8_566
O2 Ca1 Ca2 C7 -162.0(5) 2_554 8_566
O2 Ca1 Ca2 C7 126.6(5) . 8_566
O8 Ca1 Ca2 C7 16.7(5) . 8_566
O8 Ca1 Ca2 C7 -48.0(5) 2_554 8_566
Ca2 Ca1 Ca2 C7 171.6(5) 2_554 8_566
O4 Ca1 O2 C4 15.1(6) 4_444 .
O4 Ca1 O2 C4 -173.7(6) 3_545 .
O2 Ca1 O2 C4 89.9(6) 2_554 .
O8 Ca1 O2 C4 -88.4(6) . .
O8 Ca1 O2 C4 -110.6(11) 2_554 .
Ca2 Ca1 O2 C4 54.6(6) 2_554 .
Ca2 Ca1 O2 C4 -156.8(7) . .
O4 Ca1 O2 Ca2 171.92(9) 4_444 .
O4 Ca1 O2 Ca2 -16.89(9) 3_545 .
O2 Ca1 O2 Ca2 -113.33(12) 2_554 .
O8 Ca1 O2 Ca2 68.41(11) . .
O8 Ca1 O2 Ca2 46.2(11) 2_554 .
Ca2 Ca1 O2 Ca2 -148.62(7) 2_554 .
O9 Ca2 O2 C4 -83.8(2) 2_554 .
O6 Ca2 O2 C4 34.6(2) 8_566 .
O7 Ca2 O2 C4 102.0(2) . .
O5 Ca2 O2 C4 -174.65(19) 3_545 .
O3 Ca2 O2 C4 7.69(18) . .
O4 Ca2 O2 C4 -172.5(2) 3_545 .
C6 Ca2 O2 C4 -172.6(2) 3_545 .
C7 Ca2 O2 C4 4.3(3) 8_566 .
Ca1 Ca2 O2 C4 171.7(2) . .
O9 Ca2 O2 Ca1 104.51(11) 2_554 .
O6 Ca2 O2 Ca1 -137.11(12) 8_566 .
O7 Ca2 O2 Ca1 -69.69(11) . .
O5 Ca2 O2 Ca1 13.61(13) 3_545 .
O3 Ca2 O2 Ca1 -164.05(14) . .
O4 Ca2 O2 Ca1 15.73(8) 3_545 .
C4 Ca2 O2 Ca1 -171.7(2) . .
C6 Ca2 O2 Ca1 15.66(11) 3_545 .
C7 Ca2 O2 Ca1 -167.44(13) 8_566 .
O9 Ca2 O3 C4 82.6(2) 2_554 .
O6 Ca2 O3 C4 -170.8(2) 8_566 .
O7 Ca2 O3 C4 -87.0(2) . .
O5 Ca2 O3 C4 -18.8(6) 3_545 .
O2 Ca2 O3 C4 -7.67(18) . .
O4 Ca2 O3 C4 -7.9(2) 3_545 .
C6 Ca2 O3 C4 -8.2(3) 3_545 .
C7 Ca2 O3 C4 170.63(19) 8_566 .
Ca1 Ca2 O3 C4 -16.50(18) . .
O4 Ca1 O8 C10 75.6(8) 4_444 .
O4 Ca1 O8 C10 -112.4(8) 3_545 .
O2 Ca1 O8 C10 13.7(16) 2_554 .
O2 Ca1 O8 C10 173.1(8) . .
O8 Ca1 O8 C10 -8.8(7) 2_554 .
Ca2 Ca1 O8 C10 55.6(8) 2_554 .
Ca2 Ca1 O8 C10 -151.8(8) . .
C9 C1 C2 C5 -0.2(5) . .
C9 C1 C2 C4 -178.2(3) . .
Ca1 O2 C4 O3 143.9(5) . .
Ca2 O2 C4 O3 -14.2(3) . .
Ca1 O2 C4 C2 -37.8(8) . .
Ca2 O2 C4 C2 164.1(3) . .
Ca1 O2 C4 Ca2 158.1(6) . .
Ca2 O3 C4 O2 14.5(3) . .
Ca2 O3 C4 C2 -163.8(3) . .
C1 C2 C4 O2 -16.1(5) . .
C5 C2 C4 O2 165.8(3) . .
C1 C2 C4 O3 162.2(3) . .
C5 C2 C4 O3 -15.8(5) . .
C1 C2 C4 Ca2 77.5(10) . .
C5 C2 C4 Ca2 -100.5(9) . .
O9 Ca2 C4 O2 96.2(2) 2_554 .
O6 Ca2 C4 O2 -155.81(18) 8_566 .
O7 Ca2 C4 O2 -74.8(2) . .
O5 Ca2 C4 O2 8.0(3) 3_545 .
O3 Ca2 C4 O2 -166.2(3) . .
O4 Ca2 C4 O2 6.82(19) 3_545 .
C6 Ca2 C4 O2 8.4(2) 3_545 .
C7 Ca2 C4 O2 -177.43(17) 8_566 .
Ca1 Ca2 C4 O2 -5.31(16) . .
O9 Ca2 C4 O3 -97.6(2) 2_554 .
O6 Ca2 C4 O3 10.4(2) 8_566 .
O7 Ca2 C4 O3 91.4(2) . .
O5 Ca2 C4 O3 174.17(18) 3_545 .
O2 Ca2 C4 O3 166.2(3) . .
O4 Ca2 C4 O3 173.02(19) 3_545 .
C6 Ca2 C4 O3 174.57(18) 3_545 .
C7 Ca2 C4 O3 -11.2(2) 8_566 .
Ca1 Ca2 C4 O3 160.9(2) . .
O9 Ca2 C4 C2 -4.9(9) 2_554 .
O6 Ca2 C4 C2 103.0(9) 8_566 .
O7 Ca2 C4 C2 -176.0(9) . .
O5 Ca2 C4 C2 -93.2(9) 3_545 .
O3 Ca2 C4 C2 92.6(9) . .
O2 Ca2 C4 C2 -101.2(10) . .
O4 Ca2 C4 C2 -94.4(9) 3_545 .
C6 Ca2 C4 C2 -92.8(9) 3_545 .
C7 Ca2 C4 C2 81.4(9) 8_566 .
Ca1 Ca2 C4 C2 -106.5(9) . .
C1 C2 C5 C3 1.6(5) . .
C4 C2 C5 C3 179.6(3) . .
C8 C3 C5 C2 -1.5(5) . .
C6 C3 C5 C2 179.8(3) . .
Ca2 O5 C6 O4 -4.4(4) 3_455 .
Ca2 O5 C6 C3 175.1(2) 3_455 .
Ca1 O4 C6 O5 -130.0(5) 3_455 .
Ca2 O4 C6 O5 4.0(3) 3_455 .
Ca1 O4 C6 C3 50.5(7) 3_455 .
Ca2 O4 C6 C3 -175.5(3) 3_455 .
Ca1 O4 C6 Ca2 -134.0(6) 3_455 3_455
C8 C3 C6 O5 -157.4(3) . .
C5 C3 C6 O5 21.3(5) . .
C8 C3 C6 O4 22.1(5) . .
C5 C3 C6 O4 -159.2(3) . .
C8 C3 C6 Ca2 -113(2) . 3_455
C5 C3 C6 Ca2 65(2) . 3_455
Ca2 O9 C7 O6 -107.8(6) 2_554 .
Ca2 O9 C7 C9 72.8(7) 2_554 .
Ca2 O9 C7 Ca2 -105.7(6) 2_554 8_465
Ca2 O6 C7 O9 3.4(5) 8_465 .
Ca2 O6 C7 C9 -177.2(2) 8_465 .
C5 C3 C8 C9 0.0(5) . .
C6 C3 C8 C9 178.7(3) . .
C2 C1 C9 C8 -1.3(5) . .
C2 C1 C9 C7 -179.7(3) . .
C3 C8 C9 C1 1.4(5) . .
C3 C8 C9 C7 179.7(3) . .
O9 C7 C9 C1 2.5(5) . .
O6 C7 C9 C1 -177.1(3) . .
Ca2 C7 C9 C1 178.6(4) 8_465 .
O9 C7 C9 C8 -175.8(3) . .
O6 C7 C9 C8 4.6(5) . .
Ca2 C7 C9 C8 0.3(7) 8_465 .
Ca1 O8 C10 N1 87.8(8) . .
Ca1 O8 C10 C11 -94.7(9) . .
C12 N1 C10 O8 -2.7(7) . .
C13 N1 C10 O8 177.2(4) . .
C12 N1 C10 C11 179.8(5) . .
C13 N1 C10 C11 -0.3(7) . .
